data_7246894
loop_
_publ_author_name
'Guo, Runzhong'
'Liu, Yuchen'
'Wang, Zhibin'
'Wang, Haiying'
'Liu, Huiyan'

_publ_section_title
;
 Anion-dependent dynamic structure and tunable luminescence of Zn-MOFs
 with carboxyphenyl-terpyridine ligands
;
_journal_issue 29
_journal_name_full CrystEngComm
_journal_page_first 4157
_journal_page_last 4166
_journal_paper_doi 10.1039/D3CE00405H
_journal_volume 25
_journal_year 2023
_chemical_formula_moiety
'C22 H18 N3 O4 Zn, C44 H32 N8 O11.5 Zn2, B F4, 1.943(C4 H9 N O), C2.113 H4.755 N0.473 O0.528, 0.472(C4 H6 N1 O1), 0.5(H2 O)'
_chemical_formula_sum 'C77.78 H76.08 B F4 N13.89 O18.94 Zn3'
_chemical_formula_weight 1791.37
_space_group_crystal_system monoclinic
_space_group_IT_number 14
_space_group_name_Hall '-P 2yn'
_space_group_name_H-M_alt 'P 1 21/n 1'
_atom_sites_solution_hydrogens mixed
_audit_creation_date 2023-06-14
_audit_creation_method
; 
Olex2 1.5 
(compiled 2023.03.06 svn.rbb2c1857 for OlexSys, GUI svn.r6748) 
;
_audit_update_record
;
2023-06-18 deposited with the CCDC.	2023-06-28 downloaded from the CCDC.
;
_cell_angle_alpha 90
_cell_angle_beta 101.131(6)
_cell_angle_gamma 90
_cell_formula_units_Z 4
_cell_length_a 15.521(7)
_cell_length_b 21.920(11)
_cell_length_c 23.657(11)
_cell_measurement_reflns_used 7546
_cell_measurement_temperature 296(2)
_cell_measurement_theta_max 26.40
_cell_measurement_theta_min 2.36
_cell_volume 7897(6)
_computing_cell_refinement 'SAINT v7.68A (Bruker, 2009)'
_computing_data_collection 'Bruker APEX2'
_computing_data_reduction 'SAINT v7.68A (Bruker, 2009)'
_computing_molecular_graphics 'Olex2 1.5 (Dolomanov et al., 2009)'
_computing_publication_material 'Olex2 1.5 (Dolomanov et al., 2009)'
_computing_structure_refinement 'SHELXL 2018/3 (Sheldrick, 2015)'
_computing_structure_solution 'SHELXS-97 (Sheldrick, 2008)'
_diffrn_ambient_temperature 296.15
_diffrn_measured_fraction_theta_full 0.993
_diffrn_measured_fraction_theta_max 0.983
_diffrn_measurement_device_type 'Bruker APEX-II CCD'
_diffrn_measurement_method '\f and \w scans'
_diffrn_radiation_monochromator graphite
_diffrn_radiation_type MoK\a
_diffrn_radiation_wavelength 0.71073
_diffrn_reflns_av_R_equivalents 0.0414
_diffrn_reflns_av_unetI/netI 0.0531
_diffrn_reflns_Laue_measured_fraction_full 0.993
_diffrn_reflns_Laue_measured_fraction_max 0.983
_diffrn_reflns_limit_h_max 15
_diffrn_reflns_limit_h_min -19
_diffrn_reflns_limit_k_max 24
_diffrn_reflns_limit_k_min -27
_diffrn_reflns_limit_l_max 28
_diffrn_reflns_limit_l_min -29
_diffrn_reflns_number 42663
_diffrn_reflns_point_group_measured_fraction_full 0.993
_diffrn_reflns_point_group_measured_fraction_max 0.983
_diffrn_reflns_theta_full 25.242
_diffrn_reflns_theta_max 26.488
_diffrn_reflns_theta_min 1.278
_diffrn_source_current 30.0
_diffrn_source_power 1.5
_diffrn_source_voltage 50.0
_diffrn_standards_number 0
_exptl_absorpt_coefficient_mu 0.994
_exptl_absorpt_correction_T_max 0.7454
_exptl_absorpt_correction_T_min 0.6242
_exptl_absorpt_correction_type none
_exptl_absorpt_process_details
; 
SADABS-2008/1 (Bruker,2008) was used for absorption correction. 
wR2(int) was 0.0555 before and 0.0446 after correction. 
The Ratio of minimum to maximum transmission is 0.8374. 
The \l/2 correction factor is 0.0015. 
;
_exptl_crystal_colour colorless
_exptl_crystal_density_diffrn 1.507
_exptl_crystal_description block
_exptl_crystal_F_000 3690
_exptl_crystal_size_max 0.2
_exptl_crystal_size_mid 0.18
_exptl_crystal_size_min 0.14
_refine_diff_density_max 0.806
_refine_diff_density_min -0.435
_refine_diff_density_rms 0.074
_refine_ls_extinction_method none
_refine_ls_goodness_of_fit_ref 1.017
_refine_ls_hydrogen_treatment mixed
_refine_ls_matrix_type full
_refine_ls_number_parameters 1257
_refine_ls_number_reflns 16098
_refine_ls_number_restraints 241
_refine_ls_restrained_S_all 1.036
_refine_ls_R_factor_all 0.0945
_refine_ls_R_factor_gt 0.0539
_refine_ls_shift/su_max 0.002
_refine_ls_shift/su_mean 0.000
_refine_ls_structure_factor_coef Fsqd
_refine_ls_weighting_details 'w=1/[\s^2^(Fo^2^)+(0.0836P)^2^+0.2450P] where P=(Fo^2^+2Fc^2^)/3'
_refine_ls_weighting_scheme calc
_refine_ls_wR_factor_gt 0.1359
_refine_ls_wR_factor_ref 0.1551
_reflns_Friedel_coverage 0.000
_reflns_number_gt 10101
_reflns_number_total 16098
_reflns_threshold_expression 'I > 2\s(I)'
_cod_data_source_file d3ce00405h2.cif
_cod_data_source_block compound1-bf4
_cod_depositor_comments 'Adding full bibliography for 7246892--7246895.cif.'
_cod_original_cell_volume 7897(7)
_cod_database_code 7246894
_shelx_shelxl_version_number 2018/3
_shelx_space_group_comment
; 
The symmetry employed for this shelxl refinement is uniquely defined 
by the following loop, which should always be used as a source of 
symmetry information in preference to the above space-group names. 
They are only intended as comments. 
;
_shelx_estimated_absorpt_t_max 0.873
_shelx_estimated_absorpt_t_min 0.826
_olex2_refinement_description
; 
1. Fixed Uiso 
 At 1.2 times of: 
  All C(H) groups 
 At 1.5 times of: 
  All C(H,H,H) groups, All O(H,H) groups 
2. Rigid bond restraints 
 O19 
 with sigma for 1-2 distances of 0.01 and sigma for 1-3 distances of 0.005 
 O22, N24 
 with sigma for 1-2 distances of 0.01 and sigma for 1-3 distances of 0.02 
3. Uiso/Uaniso restraints and constraints 
Uanis(F3) \\sim Ueq, Uanis(C68) \\sim Ueq, Uanis(O19) \\sim Ueq: with sigma of 
0.005 and sigma for terminal atoms of 0.01 
Uanis(F4) \\sim Ueq, Uanis(O16) \\sim Ueq, Uanis(O16A) \\sim Ueq, Uanis(O11A) 
\\sim Ueq, Uanis(O17A) \\sim Ueq, Uanis(O18A) \\sim Ueq: with sigma of 0.01 and 
sigma for terminal atoms of 0.02 
Uanis(O22) \\sim Ueq, Uanis(N24) \\sim Ueq, Uanis(C71) \\sim Ueq, Uanis(O14A) 
\\sim Ueq, Uanis(C69A) \\sim Ueq, Uanis(C68A) \\sim Ueq, Uanis(C74A) \\sim Ueq: 
with sigma of 0.01 and sigma for terminal atoms of 0.02 
4. Rigid body (RIGU) restrains 
 O16, C77, C78, N12, C76, C75 
 with sigma for 1-2 distances of 0.004 and sigma for 1-3 distances of 0.004 
 O16A, C77A, C78A, N12A, C76A, C75A 
 with sigma for 1-2 distances of 0.004 and sigma for 1-3 distances of 0.004 
 O14 
 with sigma for 1-2 distances of 0.004 and sigma for 1-3 distances of 0.004 
 N12 
 with sigma for 1-2 distances of 0.004 and sigma for 1-3 distances of 0.004 
 O11 
 with sigma for 1-2 distances of 0.004 and sigma for 1-3 distances of 0.004 
 O11A, N14A, O18, O17A 
 with sigma for 1-2 distances of 0.004 and sigma for 1-3 distances of 0.004 
 O14, C68, C69, N10, C74, C67 
 with sigma for 1-2 distances of 0.004 and sigma for 1-3 distances of 0.004 
 O14A, C68A, C69A, N10A, C74A, C67A 
 with sigma for 1-2 distances of 0.004 and sigma for 1-3 distances of 0.004 
5. Others 
 Sof(O16A)=Sof(C75A)=Sof(C76A)=Sof(N12A)=Sof(C78A)=Sof(H78D)=Sof(H78E)= 
 Sof(H78F)=Sof(C77A)=Sof(H77D)=Sof(H77E)=Sof(H77F)=1-FVAR(1) 
 Sof(O16)=Sof(C77)=Sof(H77A)=Sof(H77B)=Sof(H77C)=Sof(C78)=Sof(H78A)=Sof(H78B)= 
 Sof(H78C)=Sof(C76)=Sof(H76A)=Sof(H76B)=Sof(H76C)=Sof(C75)=FVAR(1) 
 Sof(O11A)=Sof(O18A)=1-FVAR(2) 
 Sof(O11)=Sof(O18)=FVAR(2) 
 Sof(O14)=Sof(C68)=Sof(H68A)=Sof(H68B)=Sof(H68C)=Sof(C69)=Sof(H69A)=Sof(H69B)= 
 Sof(H69C)=Sof(N10)=Sof(C74)=Sof(H74A)=Sof(H74B)=Sof(H74C)=Sof(C67)=FVAR(3) 
 Fixed Sof: O22(0.5) O14A(0.3294) C67A(0.3294) C68A(0.3294) H68D(0.3294) 
 H68E(0.3294) H68F(0.3294) N10A(0.3294) C69A(0.3294) H69D(0.3294) H69E(0.3294) 
 H69F(0.3294) C74A(0.3294) H74D(0.3294) H74E(0.3294) H74F(0.3294) O19(0.5) 
 H19A(0.5) H19B(0.5) 
6.a Free rotating group: 
 O7(H7A,H7B,O8,H8A,H8B,O9,H9A,H9B), O19(H19A,H19B) 
6.b Rotating group: 
 O10(H10A,H10B) 
6.c Aromatic/amide H refined with riding coordinates: 
 C3(H3), C4(H4), C6(H6), C7(H7), C9(H9), C12(H12), C14(H14), C15(H15), 
 C16(H16), C19(H19), C21(H21), C22(H22), C25(H25), C26(H26), C29(H29), C31(H31), 
  C34(H34), C36(H36), C39(H39), C42(H42), C43(H43), C44(H44), C47(H47), 
 C48(H48), C50(H50), C51(H51), C53(H53), C56(H56), C58(H58), C59(H59), C60(H60), 
  C61(H61), C63(H63), C64(H64) 
6.d Idealised Me refined as rotating group: 
 C72(H72A,H72B,H72C), C73(H73A,H73B,H73C), C71(H71A,H71B,H71C), C77(H77A,H77B, 
 H77C), C78(H78A,H78B,H78C), C76(H76A,H76B,H76C), C78A(H78D,H78E,H78F), 
 C77A(H77D,H77E,H77F), C68(H68A,H68B,H68C), C69(H69A,H69B,H69C), C74(H74A,H74B, 
 H74C), C68A(H68D,H68E,H68F), C69A(H69D,H69E,H69F), C74A(H74D,H74E,H74F) 
;
_olex2_submission_special_instructions 'No special instructions were received'

loop_
_space_group_symop_operation_xyz
'x, y, z'
'-x+1/2, y+1/2, -z+1/2'
'-x, -y, -z'
'x-1/2, -y-1/2, z-1/2'

loop_
_atom_site_label
_atom_site_type_symbol
_atom_site_fract_x
_atom_site_fract_y
_atom_site_fract_z
_atom_site_U_iso_or_equiv
_atom_site_adp_type
_atom_site_occupancy
_atom_site_site_symmetry_order
_atom_site_calc_flag
_atom_site_refinement_flags_posn
_atom_site_refinement_flags_adp
_atom_site_refinement_flags_occupancy
_atom_site_disorder_assembly
_atom_site_disorder_group
Zn1 Zn 0.16944(2) 0.23692(2) 0.79349(2) 0.03392(12) Uani 1 1 d . . . . .
Zn2 Zn 0.32516(2) 0.56819(2) 0.88541(2) 0.03517(12) Uani 1 1 d . . . . .
Zn3 Zn 0.83347(2) 0.58228(2) 0.38561(2) 0.03860(13) Uani 1 1 d . . . . .
B1 B 0.8607(5) 0.2463(3) 0.9038(3) 0.080(2) Uani 1 1 d . . . . .
F1 F 0.89695(19) 0.29650(14) 0.88916(14) 0.0943(9) Uani 1 1 d . . . . .
F2 F 0.8949(2) 0.19469(14) 0.88899(13) 0.0981(10) Uani 1 1 d . . . . .
F3 F 0.8556(4) 0.24681(17) 0.9599(2) 0.1559(19) Uani 1 1 d . U . . .
F4 F 0.7717(3) 0.24680(18) 0.8719(3) 0.164(2) Uani 1 1 d . U . . .
C1 C 0.3022(2) 0.23860(16) 0.74372(15) 0.0363(8) Uani 1 1 d . . . . .
C2 C 0.3835(2) 0.23895(16) 0.71895(14) 0.0354(8) Uani 1 1 d . . . . .
C3 C 0.4651(2) 0.2296(2) 0.75339(15) 0.0519(11) Uani 1 1 d . . . . .
H3 H 0.468999 0.222221 0.792518 0.062 Uiso 1 1 calc R U . . .
C4 C 0.5410(2) 0.2309(2) 0.73095(15) 0.0511(11) Uani 1 1 d . . . . .
H4 H 0.594975 0.224271 0.755099 0.061 Uiso 1 1 calc R U . . .
C5 C 0.5376(2) 0.24205(15) 0.67290(14) 0.0334(8) Uani 1 1 d . . . . .
C6 C 0.4556(2) 0.25020(19) 0.63838(16) 0.0539(12) Uani 1 1 d . . . . .
H6 H 0.451491 0.257309 0.599194 0.065 Uiso 1 1 calc R U . . .
C7 C 0.3792(2) 0.24800(19) 0.66089(16) 0.0532(12) Uani 1 1 d . . . . .
H7 H 0.324865 0.252666 0.636571 0.064 Uiso 1 1 calc R U . . .
C8 C 0.6181(2) 0.24333(15) 0.64674(14) 0.0323(8) Uani 1 1 d . . . . .
C9 C 0.7019(2) 0.24192(15) 0.68048(13) 0.0327(8) Uani 1 1 d . . . . .
H9 H 0.709324 0.240507 0.720424 0.039 Uiso 1 1 calc R U . . .
C10 C 0.7745(2) 0.24262(14) 0.65409(13) 0.0298(7) Uani 1 1 d . . . . .
C11 C 0.6859(2) 0.24669(16) 0.56423(14) 0.0353(8) Uani 1 1 d . . . . .
C12 C 0.6114(2) 0.24580(16) 0.58773(14) 0.0390(9) Uani 1 1 d . . . . .
H12 H 0.556357 0.246866 0.563765 0.047 Uiso 1 1 calc R U . . .
C13 C 0.8654(2) 0.23946(15) 0.68737(13) 0.0308(7) Uani 1 1 d . . . . .
C14 C 0.8865(2) 0.22247(18) 0.74528(14) 0.0408(9) Uani 1 1 d . . . . .
H14 H 0.841870 0.213148 0.765070 0.049 Uiso 1 1 calc R U . . .
C15 C 0.9728(2) 0.21940(19) 0.77334(15) 0.0437(9) Uani 1 1 d . . . . .
H15 H 0.984854 0.206636 0.811548 0.052 Uiso 1 1 calc R U . . .
C16 C 1.0194(2) 0.24944(16) 0.69291(14) 0.0383(9) Uani 1 1 d . . . . .
H16 H 1.065153 0.259440 0.674354 0.046 Uiso 1 1 calc R U . . .
C17 C 0.9361(2) 0.25178(18) 0.66142(16) 0.0420(10) Uani 1 1 d . . . . .
C18 C 0.6813(2) 0.24964(16) 0.50107(14) 0.0346(8) Uani 1 1 d . . . . .
C19 C 0.7501(2) 0.27263(19) 0.47862(15) 0.0482(10) Uani 1 1 d . . . . .
H19 H 0.800914 0.285568 0.503223 0.058 Uiso 1 1 calc R U . . .
C20 C 0.7438(2) 0.2766(2) 0.41968(15) 0.0500(11) Uani 1 1 d . . . . .
C21 C 0.6079(3) 0.23368(19) 0.40360(15) 0.0491(10) Uani 1 1 d . . . . .
H21 H 0.559049 0.218898 0.378223 0.059 Uiso 1 1 calc R U . . .
C22 C 0.6090(2) 0.23037(19) 0.46241(15) 0.0501(11) Uani 1 1 d . . . . .
H22 H 0.560604 0.215028 0.475546 0.060 Uiso 1 1 calc R U . . .
C23 C 0.4535(2) 0.56974(17) 0.83205(16) 0.0412(9) Uani 1 1 d . . . . .
C24 C 0.5366(2) 0.57116(16) 0.80811(15) 0.0370(8) Uani 1 1 d . . . . .
C25 C 0.6171(2) 0.58146(17) 0.84333(15) 0.0410(9) Uani 1 1 d . . . . .
H25 H 0.620077 0.588079 0.882490 0.049 Uiso 1 1 calc R U . . .
C26 C 0.6931(2) 0.58210(17) 0.82140(15) 0.0408(9) Uani 1 1 d . . . . .
H26 H 0.746710 0.589243 0.845854 0.049 Uiso 1 1 calc R U . . .
C27 C 0.6905(2) 0.57212(15) 0.76283(13) 0.0324(7) Uani 1 1 d . . . . .
C28 C 0.6091(2) 0.56154(19) 0.72794(16) 0.0464(10) Uani 1 1 d . . . . .
C29 C 0.5326(2) 0.56150(17) 0.74993(15) 0.0424(9) Uani 1 1 d . . . . .
H29 H 0.478669 0.554997 0.725623 0.051 Uiso 1 1 calc R U . . .
C30 C 0.7718(2) 0.57395(16) 0.73793(14) 0.0331(8) Uani 1 1 d . . . . .
C31 C 0.8554(2) 0.56901(17) 0.77181(14) 0.0370(8) Uani 1 1 d . . . . .
H31 H 0.862277 0.565379 0.811599 0.044 Uiso 1 1 calc R U . . .
C32 C 0.9283(2) 0.56951(16) 0.74604(13) 0.0343(8) Uani 1 1 d . . . . .
C33 C 0.8416(2) 0.57875(16) 0.65590(14) 0.0355(8) Uani 1 1 d . . . . .
C34 C 0.7661(2) 0.58028(17) 0.67902(14) 0.0383(8) Uani 1 1 d . . . . .
H34 H 0.711677 0.585553 0.655014 0.046 Uiso 1 1 calc R U . . .
C35 C 1.0201(2) 0.56754(16) 0.77991(14) 0.0366(8) Uani 1 1 d . . . . .
C36 C 1.0407(2) 0.5792(2) 0.83765(15) 0.0517(11) Uani 1 1 d . . . . .
H36 H 0.996557 0.587376 0.858119 0.062 Uiso 1 1 calc R U . . .
C37 C 1.1274(3) 0.5787(2) 0.86541(17) 0.0589(13) Uani 1 1 d . . . . .
H37 H 1.136(2) 0.5865(19) 0.9069(17) 0.071 Uiso 1 1 d . U . . .
C38 C 1.1738(3) 0.5557(2) 0.78363(17) 0.0652(14) Uani 1 1 d . . . . .
C39 C 1.0894(2) 0.5545(2) 0.75289(16) 0.0663(14) Uani 1 1 d . . . . .
H39 H 1.078668 0.544937 0.713866 0.080 Uiso 1 1 calc R U . . .
C40 C 0.8380(2) 0.58098(17) 0.59260(13) 0.0354(8) Uani 1 1 d . . . . .
C41 C 0.7732(2) 0.61293(18) 0.55582(15) 0.0400(9) Uani 1 1 d . . . . .
C42 C 0.7738(2) 0.61428(18) 0.49753(14) 0.0413(9) Uani 1 1 d . . . . .
H42 H 0.731475 0.637496 0.473690 0.050 Uiso 1 1 calc R U . . .
C43 C 0.8941(2) 0.55301(18) 0.50959(14) 0.0440(9) Uani 1 1 d . . . . .
H43 H 0.935565 0.531620 0.493858 0.053 Uiso 1 1 calc R U . . .
C44 C 0.9002(2) 0.55107(18) 0.56822(14) 0.0430(9) Uani 1 1 d . . . . .
H44 H 0.945710 0.529838 0.591305 0.052 Uiso 1 1 calc R U . . .
C45 C 0.9654(2) 0.59338(18) 0.33747(17) 0.0468(10) Uani 1 1 d . . . . .
C46 C 1.0477(2) 0.59506(17) 0.31272(14) 0.0386(8) Uani 1 1 d . . . . .
C47 C 1.1286(2) 0.5903(2) 0.34690(16) 0.0547(11) Uani 1 1 d . . . . .
H47 H 1.132858 0.586081 0.386460 0.066 Uiso 1 1 calc R U . . .
C48 C 1.2048(2) 0.5917(2) 0.32472(15) 0.0514(11) Uani 1 1 d . . . . .
H48 H 1.259131 0.587401 0.349141 0.062 Uiso 1 1 calc R U . . .
C49 C 1.2001(2) 0.59945(16) 0.26573(14) 0.0348(8) Uani 1 1 d . . . . .
C50 C 1.1178(2) 0.6061(2) 0.23197(15) 0.0559(12) Uani 1 1 d . . . . .
H50 H 1.112936 0.612770 0.192650 0.067 Uiso 1 1 calc R U . . .
C51 C 1.0424(2) 0.6033(2) 0.25460(16) 0.0541(11) Uani 1 1 d . . . . .
H51 H 0.987751 0.606919 0.230425 0.065 Uiso 1 1 calc R U . . .
C52 C 1.2807(2) 0.59969(16) 0.24020(13) 0.0346(8) Uani 1 1 d . . . . .
C53 C 1.3648(2) 0.59787(17) 0.27373(14) 0.0367(8) Uani 1 1 d . . . . .
H53 H 1.372192 0.598981 0.313680 0.044 Uiso 1 1 calc R U . . .
C54 C 1.4379(2) 0.59440(16) 0.24779(13) 0.0357(8) Uani 1 1 d . . . . .
C55 C 1.3499(2) 0.59471(16) 0.15769(13) 0.0349(8) Uani 1 1 d . . . . .
C56 C 1.2743(2) 0.59854(18) 0.18070(14) 0.0407(9) Uani 1 1 d . . . . .
H56 H 1.219535 0.600323 0.156445 0.049 Uiso 1 1 calc R U . . .
C57 C 1.5288(2) 0.59136(17) 0.28136(14) 0.0358(8) Uani 1 1 d . . . . .
C58 C 1.5490(2) 0.5762(2) 0.33923(15) 0.0504(11) Uani 1 1 d . . . . .
H58 H 1.504242 0.568709 0.359401 0.060 Uiso 1 1 calc R U . . .
C59 C 1.6352(2) 0.5724(2) 0.36679(16) 0.0564(12) Uani 1 1 d . . . . .
H59 H 1.646674 0.560758 0.405331 0.068 Uiso 1 1 calc R U . . .
C60 C 1.6832(2) 0.5999(2) 0.28663(16) 0.0637(13) Uani 1 1 d . . . . .
H60 H 1.729192 0.609559 0.268159 0.076 Uiso 1 1 calc R U . . .
C61 C 1.6001(2) 0.6029(2) 0.25551(16) 0.0632(13) Uani 1 1 d . . . . .
H61 H 1.590867 0.612763 0.216572 0.076 Uiso 1 1 calc R U . . .
C62 C 1.3441(2) 0.59084(16) 0.09402(14) 0.0358(8) Uani 1 1 d . . . . .
C63 C 1.3998(2) 0.55296(17) 0.07130(14) 0.0395(9) Uani 1 1 d . . . . .
H63 H 1.442859 0.530633 0.095402 0.047 Uiso 1 1 calc R U . . .
C64 C 1.3904(2) 0.54872(17) 0.01225(13) 0.0390(8) Uani 1 1 d . . . . .
H64 H 1.426895 0.521986 -0.002645 0.047 Uiso 1 1 calc R U . . .
C65 C 1.2811(2) 0.61929(18) -0.00226(14) 0.0400(9) Uani 1 1 d . . . . .
C66 C 1.2836(2) 0.62466(19) 0.05641(15) 0.0422(9) Uani 1 1 d . . . . .
N1 N 0.76725(18) 0.24518(12) 0.59674(11) 0.0329(7) Uani 1 1 d . . . . .
N2 N 1.04005(17) 0.23394(13) 0.74812(11) 0.0339(7) Uani 1 1 d . . . . .
N3 N 0.67372(18) 0.25706(13) 0.38210(11) 0.0349(7) Uani 1 1 d . . . . .
N4 N 0.92242(17) 0.57276(14) 0.68873(11) 0.0362(7) Uani 1 1 d . . . . .
N5 N 1.19493(18) 0.56794(14) 0.83999(12) 0.0404(7) Uani 1 1 d . . . . .
N6 N 0.83221(18) 0.58377(14) 0.47386(11) 0.0368(7) Uani 1 1 d . . . . .
N7 N 1.43092(17) 0.59191(14) 0.19022(11) 0.0354(7) Uani 1 1 d . . . . .
N8 N 1.70296(18) 0.58410(14) 0.34207(12) 0.0407(7) Uani 1 1 d . . . . .
N9 N 1.33159(17) 0.58110(13) -0.02481(11) 0.0332(6) Uani 1 1 d . . . . .
O1 O 0.30764(16) 0.23659(12) 0.79697(10) 0.0481(7) Uani 1 1 d . . . . .
O2 O 0.22710(15) 0.24108(11) 0.71003(10) 0.0420(6) Uani 1 1 d . . . . .
O3 O 0.45902(16) 0.56504(13) 0.88586(11) 0.0537(7) Uani 1 1 d . . . . .
O4 O 0.38009(16) 0.57258(13) 0.79932(11) 0.0532(7) Uani 1 1 d . . . . .
O5 O 0.97269(18) 0.58749(15) 0.39138(12) 0.0669(9) Uani 1 1 d . . . . .
O6 O 0.89110(16) 0.59754(13) 0.30585(11) 0.0517(7) Uani 1 1 d . . . . .
O7 O 0.16241(12) 0.33298(7) 0.79199(8) 0.0488(6) Uani 1 1 d G . . . .
H7A H 0.194621 0.356668 0.815642 0.073 Uiso 1 1 d G U . . .
H7B H 0.148244 0.354117 0.761381 0.073 Uiso 1 1 d G U . . .
O8 O 0.16784(15) 0.14096(7) 0.79799(10) 0.0537(7) Uani 1 1 d G . . . .
H8A H 0.215536 0.124427 0.814695 0.081 Uiso 1 1 d G U . . .
H8B H 0.154648 0.122607 0.765823 0.081 Uiso 1 1 d G U . . .
O9 O 0.32189(15) 0.66480(7) 0.88262(9) 0.0512(7) Uani 1 1 d G . . . .
H9A H 0.359784 0.686967 0.903922 0.077 Uiso 1 1 d G U . . .
H9B H 0.307797 0.684826 0.851471 0.077 Uiso 1 1 d G U . . .
O10 O 0.82497(16) 0.68241(12) 0.39080(10) 0.0492(7) Uani 1 1 d . . . . .
H10A H 0.874404 0.700350 0.413586 0.074 Uiso 1 1 d R U . . .
H10B H 0.824874 0.702250 0.355776 0.074 Uiso 1 1 d R U . . .
O12 O 0.3231(3) 0.47489(16) 0.90491(17) 0.1004(13) Uani 1 1 d . . . . .
O13 O 0.2682(4) 0.3855(2) 0.8828(2) 0.165(2) Uani 1 1 d . . . . .
N24 N 0.2906(4) 0.4364(3) 0.8738(2) 0.1002(16) Uani 1 1 d . U . . .
O22 O 0.2868(6) 0.4412(4) 0.8293(3) 0.112(3) Uani 0.5 1 d . U P . .
O15 O 0.8997(3) 0.5805(2) 0.92390(16) 0.1119(15) Uani 1 1 d . . . . .
N11 N 0.9534(3) 0.5789(2) 1.0177(2) 0.0910(14) Uani 1 1 d . . . . .
C70 C 0.8877(4) 0.5746(3) 0.9739(3) 0.0866(16) Uani 1 1 d . . . . .
C72 C 1.0410(4) 0.5909(3) 1.0049(3) 0.115(2) Uani 1 1 d . . . . .
H72A H 1.042278 0.578277 0.966251 0.172 Uiso 1 1 calc R U . . .
H72B H 1.084362 0.568606 1.031391 0.172 Uiso 1 1 calc R U . . .
H72C H 1.053531 0.633797 1.008814 0.172 Uiso 1 1 calc R U . . .
C73 C 0.9454(5) 0.5725(3) 1.0790(2) 0.121(2) Uani 1 1 d . . . . .
H73A H 0.976377 0.536672 1.095029 0.182 Uiso 1 1 calc R U . . .
H73B H 0.884528 0.568891 1.081348 0.182 Uiso 1 1 calc R U . . .
H73C H 0.970038 0.607764 1.100177 0.182 Uiso 1 1 calc R U . . .
C71 C 0.7976(4) 0.5620(3) 0.9859(3) 0.115(2) Uani 1 1 d . U . . .
H71A H 0.780393 0.594909 1.008131 0.172 Uiso 1 1 calc R U . . .
H71B H 0.798618 0.524614 1.007100 0.172 Uiso 1 1 calc R U . . .
H71C H 0.756426 0.558570 0.950144 0.172 Uiso 1 1 calc R U . . .
O16 O 1.3974(11) 0.5786(7) 0.4236(6) 0.085(4) Uani 0.528(16) 1 d . U P A 1
C77 C 1.2967(15) 0.5599(13) 0.4941(14) 0.073(5) Uani 0.528(16) 1 d . . P A 1
H77A H 1.277675 0.534061 0.522144 0.109 Uiso 0.528(16) 1 calc R U P A 1
H77B H 1.291250 0.538355 0.458295 0.109 Uiso 0.528(16) 1 calc R U P A 1
H77C H 1.260826 0.595910 0.488555 0.109 Uiso 0.528(16) 1 calc R U P A 1
C78 C 1.4353(19) 0.5830(14) 0.5748(10) 0.087(8) Uani 0.528(16) 1 d . . P A 1
H78A H 1.395281 0.578852 0.600877 0.131 Uiso 0.528(16) 1 calc R U P A 1
H78B H 1.462820 0.622368 0.579846 0.131 Uiso 0.528(16) 1 calc R U P A 1
H78C H 1.479381 0.551788 0.582691 0.131 Uiso 0.528(16) 1 calc R U P A 1
N12 N 1.3860(8) 0.5767(4) 0.5141(4) 0.060(3) Uani 0.473(15) 1 d . . . A 1
C76 C 1.5262(14) 0.6086(12) 0.4937(10) 0.082(6) Uani 0.528(16) 1 d . . P A 1
H76A H 1.549888 0.615969 0.459686 0.123 Uiso 0.528(16) 1 calc R U P A 1
H76B H 1.563354 0.580544 0.518302 0.123 Uiso 0.528(16) 1 calc R U P A 1
H76C H 1.523106 0.646365 0.513747 0.123 Uiso 0.528(16) 1 calc R U P A 1
C75 C 1.4331(10) 0.5812(7) 0.4764(7) 0.089(4) Uani 0.528(16) 1 d . . P A 1
O16A O 1.4077(14) 0.5501(8) 0.4245(8) 0.093(5) Uani 0.472(16) 1 d . U P A 2
C75A C 1.3819(9) 0.5666(6) 0.4719(6) 0.067(4) Uani 0.472(16) 1 d . . P A 2
C76A C 1.2874(19) 0.5523(19) 0.4841(17) 0.107(11) Uani 0.472(16) 1 d . . P A 2
N12A N 1.4489(8) 0.5831(5) 0.5169(5) 0.071(4) Uani 0.472(16) 1 d . . P A 2
C78A C 1.419(2) 0.5974(15) 0.5767(11) 0.068(5) Uani 0.472(16) 1 d . . P A 2
H78D H 1.424430 0.640351 0.584552 0.103 Uiso 0.472(16) 1 calc R U P A 2
H78E H 1.455904 0.575297 0.607174 0.103 Uiso 0.472(16) 1 calc R U P A 2
H78F H 1.359122 0.585112 0.574247 0.103 Uiso 0.472(16) 1 calc R U P A 2
C77A C 1.5371(16) 0.5825(14) 0.5063(13) 0.098(8) Uani 0.472(16) 1 d . . P A 2
H77D H 1.573240 0.557098 0.534451 0.148 Uiso 0.472(16) 1 calc R U P A 2
H77E H 1.560161 0.623239 0.509033 0.148 Uiso 0.472(16) 1 calc R U P A 2
H77F H 1.536893 0.566617 0.468478 0.148 Uiso 0.472(16) 1 calc R U P A 2
O14 O 0.4482(8) 0.7360(8) 0.9500(5) 0.065(3) Uani 0.614(5) 1 d . . P B 1
O11 O 0.8054(8) 0.4898(5) 0.3651(6) 0.094(5) Uani 0.333(8) 1 d . . P C 1
O18 O 0.8945(8) 0.4496(6) 0.4355(5) 0.109(5) Uani 0.333(8) 1 d . . P C 1
O11A O 0.8719(4) 0.4921(2) 0.3895(2) 0.077(2) Uani 0.667(8) 1 d . U P C 2
N14A N 0.8337(4) 0.4470(3) 0.3820(2) 0.0887(16) Uani 1 1 d . . . . .
O17A O 0.8453(6) 0.3919(3) 0.3751(3) 0.221(3) Uani 1 1 d . U . C 2
O18A O 0.7549(5) 0.4440(4) 0.3656(4) 0.143(4) Uani 0.667(8) 1 d . U P C 2
H65 H 1.244(2) 0.6443(15) -0.0254(13) 0.036(9) Uiso 1 1 d . . . . .
H41 H 0.735(2) 0.6370(15) 0.5717(13) 0.041(10) Uiso 1 1 d . . . . .
H66 H 1.251(2) 0.6537(15) 0.0706(13) 0.038(10) Uiso 1 1 d . . . . .
H28 H 0.606(2) 0.5517(15) 0.6868(14) 0.042(10) Uiso 1 1 d . . . . .
H38 H 1.219(2) 0.5448(18) 0.7620(16) 0.066(12) Uiso 1 1 d . . . . .
H20 H 0.792(2) 0.2905(15) 0.4026(13) 0.038(9) Uiso 1 1 d . . . . .
C68 C 0.5542(13) 0.6661(9) 0.9835(9) 0.088(5) Uani 0.614(5) 1 d . U P B 1
H68A H 0.550072 0.630248 1.006062 0.132 Uiso 0.614(5) 1 calc R U P B 1
H68B H 0.611848 0.683466 0.994435 0.132 Uiso 0.614(5) 1 calc R U P B 1
H68C H 0.543818 0.655463 0.943388 0.132 Uiso 0.614(5) 1 calc R U P B 1
C69 C 0.5525(11) 0.6864(7) 1.0949(6) 0.087(5) Uani 0.614(5) 1 d . . P B 1
H69A H 0.599914 0.713023 1.111271 0.131 Uiso 0.614(5) 1 calc R U P B 1
H69B H 0.575184 0.652487 1.076650 0.131 Uiso 0.614(5) 1 calc R U P B 1
H69C H 0.523901 0.671755 1.124770 0.131 Uiso 0.614(5) 1 calc R U P B 1
N10 N 0.4833(5) 0.7231(3) 1.0481(3) 0.0684(19) Uani 0.614(5) 1 d . . P B 1
C74 C 0.4159(13) 0.7636(7) 1.0561(10) 0.096(5) Uani 0.614(5) 1 d . . P B 1
H74A H 0.383720 0.746329 1.082963 0.143 Uiso 0.614(5) 1 calc R U P B 1
H74B H 0.376917 0.770375 1.019845 0.143 Uiso 0.614(5) 1 calc R U P B 1
H74C H 0.441279 0.801765 1.070762 0.143 Uiso 0.614(5) 1 calc R U P B 1
C67 C 0.4887(7) 0.7106(5) 0.9935(4) 0.060(2) Uani 0.614(5) 1 d . . P B 1
O14A O 0.4223(15) 0.7330(14) 0.9598(9) 0.069(6) Uani 0.3294 1 d . U P D 2
C67A C 0.4631(11) 0.7344(8) 1.0096(9) 0.056(4) Uani 0.3294 1 d . . P D 2
C68A C 0.436(3) 0.7826(15) 1.0489(16) 0.093(9) Uani 0.3294 1 d . U P D 2
H68D H 0.402681 0.813738 1.026021 0.139 Uiso 0.3294 1 calc R U P D 2
H68E H 0.488022 0.800503 1.071801 0.139 Uiso 0.3294 1 calc R U P D 2
H68F H 0.401599 0.764189 1.073665 0.139 Uiso 0.3294 1 calc R U P D 2
N10A N 0.5256(7) 0.6945(5) 1.0301(6) 0.050(2) Uani 0.3294 1 d . . P D 2
C69A C 0.5396(19) 0.7076(13) 1.0989(12) 0.065(6) Uani 0.3294 1 d . U P D 2
H69D H 0.557794 0.749175 1.106490 0.097 Uiso 0.3294 1 calc R U P D 2
H69E H 0.583949 0.680728 1.119046 0.097 Uiso 0.3294 1 calc R U P D 2
H69F H 0.485443 0.700735 1.111733 0.097 Uiso 0.3294 1 calc R U P D 2
C74A C 0.571(2) 0.6562(14) 0.9935(14) 0.059(6) Uani 0.3294 1 d . U P D 2
H74D H 0.540166 0.618453 0.984858 0.089 Uiso 0.3294 1 calc R U P D 2
H74E H 0.630055 0.647852 1.013592 0.089 Uiso 0.3294 1 calc R U P D 2
H74F H 0.573539 0.677370 0.958270 0.089 Uiso 0.3294 1 calc R U P D 2
H17 H 0.931(3) 0.2618(16) 0.6276(18) 0.051(12) Uiso 1 1 d . . . . .
O19 O 0.9259(6) 0.3528(5) 0.5111(4) 0.111(3) Uani 0.5 1 d G U P E 1
H19A H 0.916919 0.383351 0.488604 0.167 Uiso 0.5 1 d G U P E 1
H19B H 0.964828 0.332061 0.498872 0.167 Uiso 0.5 1 d G U P E 1

loop_
_atom_site_aniso_label
_atom_site_aniso_U_11
_atom_site_aniso_U_22
_atom_site_aniso_U_33
_atom_site_aniso_U_23
_atom_site_aniso_U_13
_atom_site_aniso_U_12
Zn1 0.0191(2) 0.0585(3) 0.02424(19) -0.00372(17) 0.00425(15) -0.00132(17)
Zn2 0.0230(2) 0.0534(3) 0.0294(2) 0.00217(17) 0.00592(16) 0.00044(17)
Zn3 0.0237(2) 0.0639(3) 0.0285(2) 0.00421(19) 0.00551(16) 0.00011(19)
B1 0.072(5) 0.081(5) 0.105(5) 0.019(4) 0.057(4) 0.012(3)
F1 0.088(2) 0.076(2) 0.123(2) 0.0137(18) 0.0313(19) -0.0060(16)
F2 0.120(3) 0.078(2) 0.110(2) 0.0133(17) 0.056(2) 0.0250(18)
F3 0.240(5) 0.124(3) 0.135(3) 0.007(2) 0.114(4) 0.014(3)
F4 0.093(3) 0.128(4) 0.275(7) -0.009(3) 0.046(4) 0.001(2)
C1 0.0246(18) 0.050(2) 0.0354(18) -0.0067(16) 0.0078(15) -0.0015(15)
C2 0.0233(18) 0.054(2) 0.0300(17) -0.0029(15) 0.0094(14) -0.0001(15)
C3 0.030(2) 0.103(4) 0.0244(17) 0.0006(19) 0.0075(15) 0.000(2)
C4 0.0245(19) 0.100(3) 0.0280(18) 0.0025(19) 0.0035(15) 0.0059(19)
C5 0.0238(17) 0.052(2) 0.0256(16) -0.0024(14) 0.0075(13) -0.0004(15)
C6 0.026(2) 0.109(4) 0.0278(18) 0.0079(19) 0.0086(15) 0.0054(19)
C7 0.0193(18) 0.109(4) 0.0314(19) 0.0018(19) 0.0043(15) 0.0004(19)
C8 0.0217(17) 0.049(2) 0.0268(16) -0.0009(14) 0.0054(13) -0.0014(14)
C9 0.0222(17) 0.055(2) 0.0215(15) 0.0001(14) 0.0051(13) -0.0007(15)
C10 0.0248(17) 0.039(2) 0.0258(15) -0.0013(13) 0.0061(13) -0.0003(14)
C11 0.0262(18) 0.052(2) 0.0281(17) 0.0018(15) 0.0077(14) -0.0022(15)
C12 0.0186(17) 0.070(3) 0.0270(17) 0.0001(16) 0.0011(14) -0.0006(16)
C13 0.0188(16) 0.045(2) 0.0279(16) -0.0044(14) 0.0037(13) -0.0016(14)
C14 0.0230(18) 0.067(3) 0.0334(18) 0.0027(17) 0.0088(15) -0.0060(17)
C15 0.0296(19) 0.067(3) 0.0329(18) 0.0065(18) 0.0020(15) -0.0009(18)
C16 0.0193(17) 0.066(3) 0.0302(17) 0.0010(16) 0.0067(14) -0.0018(15)
C17 0.032(2) 0.069(3) 0.0261(18) 0.0047(17) 0.0081(15) -0.0021(17)
C18 0.0252(18) 0.054(2) 0.0247(16) 0.0019(14) 0.0052(14) 0.0001(15)
C19 0.0259(19) 0.088(3) 0.0298(18) 0.0000(19) 0.0024(15) -0.0080(19)
C20 0.030(2) 0.088(3) 0.034(2) 0.0023(19) 0.0100(17) -0.009(2)
C21 0.034(2) 0.081(3) 0.0311(19) -0.0008(18) 0.0034(16) -0.0085(19)
C22 0.033(2) 0.085(3) 0.0326(19) 0.0089(19) 0.0065(16) -0.0128(19)
C23 0.0271(19) 0.050(2) 0.049(2) 0.0102(17) 0.0133(17) 0.0052(16)
C24 0.0275(18) 0.044(2) 0.043(2) 0.0113(16) 0.0136(15) 0.0039(15)
C25 0.035(2) 0.059(3) 0.0310(18) 0.0052(16) 0.0118(15) 0.0045(17)
C26 0.0284(19) 0.059(3) 0.0362(19) 0.0043(17) 0.0082(15) -0.0002(17)
C27 0.0251(17) 0.041(2) 0.0321(18) 0.0038(15) 0.0074(14) 0.0031(14)
C28 0.032(2) 0.071(3) 0.036(2) -0.0021(18) 0.0079(16) 0.0006(18)
C29 0.0226(18) 0.064(3) 0.040(2) 0.0010(17) 0.0060(15) 0.0002(16)
C30 0.0250(17) 0.042(2) 0.0341(18) 0.0031(15) 0.0085(14) 0.0025(15)
C31 0.0258(18) 0.059(2) 0.0266(17) 0.0025(15) 0.0070(14) 0.0019(16)
C32 0.0256(17) 0.048(2) 0.0297(17) 0.0008(15) 0.0071(14) 0.0026(15)
C33 0.0270(18) 0.047(2) 0.0333(18) -0.0002(15) 0.0077(14) 0.0012(15)
C34 0.0236(18) 0.061(3) 0.0304(18) 0.0020(16) 0.0045(14) 0.0015(16)
C35 0.0270(18) 0.052(2) 0.0311(18) 0.0023(15) 0.0076(14) 0.0002(16)
C36 0.0243(19) 0.100(4) 0.0324(19) -0.006(2) 0.0095(15) -0.002(2)
C37 0.032(2) 0.114(4) 0.031(2) -0.009(2) 0.0071(17) -0.005(2)
C38 0.032(2) 0.126(5) 0.039(2) -0.007(2) 0.0104(18) 0.003(2)
C39 0.028(2) 0.138(5) 0.033(2) -0.010(2) 0.0048(17) 0.007(2)
C40 0.0239(17) 0.052(2) 0.0296(17) 0.0032(15) 0.0045(14) 0.0012(15)
C41 0.0280(19) 0.057(3) 0.036(2) 0.0043(17) 0.0104(16) 0.0073(17)
C42 0.0282(19) 0.060(3) 0.0358(19) 0.0103(17) 0.0056(15) 0.0083(17)
C43 0.034(2) 0.065(3) 0.0344(19) 0.0048(17) 0.0091(16) 0.0170(18)
C44 0.0279(19) 0.067(3) 0.0345(19) 0.0091(17) 0.0059(15) 0.0154(17)
C45 0.036(2) 0.058(3) 0.051(2) 0.0153(19) 0.0198(18) 0.0127(18)
C46 0.0305(19) 0.050(2) 0.038(2) 0.0058(16) 0.0123(16) 0.0080(16)
C47 0.036(2) 0.095(4) 0.036(2) 0.017(2) 0.0134(17) 0.014(2)
C48 0.028(2) 0.090(3) 0.035(2) 0.010(2) 0.0028(16) 0.0098(19)
C49 0.0252(18) 0.047(2) 0.0339(18) 0.0022(15) 0.0108(14) 0.0060(15)
C50 0.030(2) 0.107(4) 0.0304(19) 0.001(2) 0.0061(16) 0.007(2)
C51 0.0252(19) 0.099(4) 0.039(2) 0.001(2) 0.0084(16) 0.006(2)
C52 0.0272(18) 0.046(2) 0.0313(18) -0.0017(15) 0.0064(14) 0.0025(15)
C53 0.0293(18) 0.056(2) 0.0260(17) -0.0032(15) 0.0082(14) 0.0014(16)
C54 0.0280(18) 0.050(2) 0.0292(17) -0.0007(15) 0.0053(14) -0.0022(16)
C55 0.0252(18) 0.049(2) 0.0293(17) 0.0018(15) 0.0036(14) 0.0029(15)
C56 0.0206(17) 0.070(3) 0.0305(18) 0.0023(17) 0.0021(14) 0.0040(17)
C57 0.0249(18) 0.051(2) 0.0310(18) -0.0017(15) 0.0058(14) -0.0021(15)
C58 0.0270(19) 0.091(3) 0.034(2) 0.0072(19) 0.0084(16) -0.0040(19)
C59 0.032(2) 0.103(4) 0.032(2) 0.013(2) 0.0022(17) -0.010(2)
C60 0.027(2) 0.123(4) 0.042(2) 0.015(2) 0.0092(17) -0.009(2)
C61 0.029(2) 0.127(4) 0.034(2) 0.011(2) 0.0079(17) -0.002(2)
C62 0.0271(18) 0.049(2) 0.0307(18) 0.0017(15) 0.0042(14) 0.0006(15)
C63 0.0304(19) 0.054(2) 0.0336(18) 0.0064(16) 0.0045(15) 0.0114(16)
C64 0.034(2) 0.052(2) 0.0319(18) 0.0006(16) 0.0081(15) 0.0114(17)
C65 0.035(2) 0.052(2) 0.0306(19) 0.0039(17) 0.0000(15) 0.0128(18)
C66 0.034(2) 0.058(3) 0.036(2) -0.0017(17) 0.0080(16) 0.0141(18)
N1 0.0215(14) 0.0518(19) 0.0249(13) -0.0014(12) 0.0035(11) -0.0031(12)
N2 0.0192(14) 0.0516(19) 0.0303(14) -0.0021(13) 0.0038(11) -0.0037(12)
N3 0.0278(16) 0.0522(19) 0.0244(13) 0.0024(12) 0.0042(12) -0.0005(13)
N4 0.0223(14) 0.058(2) 0.0289(15) -0.0008(13) 0.0067(12) 0.0009(13)
N5 0.0249(15) 0.064(2) 0.0331(16) 0.0006(14) 0.0075(12) 0.0010(14)
N6 0.0274(15) 0.055(2) 0.0295(15) 0.0069(13) 0.0089(12) 0.0041(13)
N7 0.0228(15) 0.056(2) 0.0285(15) 0.0015(13) 0.0075(12) 0.0021(13)
N8 0.0249(15) 0.064(2) 0.0322(16) 0.0027(14) 0.0028(12) -0.0035(14)
N9 0.0264(15) 0.0441(18) 0.0296(14) 0.0045(12) 0.0068(12) 0.0050(13)
O1 0.0272(14) 0.088(2) 0.0320(13) -0.0040(12) 0.0118(11) -0.0038(12)
O2 0.0210(13) 0.0680(18) 0.0378(13) -0.0080(11) 0.0076(10) -0.0016(11)
O3 0.0371(15) 0.080(2) 0.0485(16) 0.0176(14) 0.0206(13) 0.0141(13)
O4 0.0255(14) 0.079(2) 0.0572(17) 0.0153(14) 0.0124(12) 0.0028(13)
O5 0.0424(17) 0.109(3) 0.0556(18) 0.0286(17) 0.0263(14) 0.0224(16)
O6 0.0277(14) 0.073(2) 0.0563(16) 0.0093(14) 0.0120(12) 0.0037(13)
O7 0.0462(15) 0.0532(17) 0.0437(14) -0.0024(12) 0.0006(12) -0.0063(12)
O8 0.0488(16) 0.0526(18) 0.0546(16) -0.0072(13) -0.0029(13) 0.0048(13)
O9 0.0575(17) 0.0462(17) 0.0454(14) 0.0123(12) -0.0011(13) -0.0011(13)
O10 0.0451(16) 0.0558(18) 0.0442(14) 0.0061(12) 0.0022(12) -0.0030(13)
O12 0.113(3) 0.054(2) 0.116(3) -0.019(2) -0.022(2) -0.011(2)
O13 0.209(6) 0.065(3) 0.188(5) -0.016(3) -0.043(4) -0.051(3)
N24 0.130(4) 0.091(4) 0.086(3) -0.032(3) 0.039(3) -0.010(3)
O22 0.163(8) 0.116(7) 0.060(4) -0.021(4) 0.028(5) 0.002(5)
O15 0.093(3) 0.186(5) 0.065(2) -0.004(3) 0.036(2) -0.011(3)
N11 0.084(4) 0.093(4) 0.092(4) -0.013(3) 0.007(3) -0.002(3)
C70 0.081(4) 0.092(4) 0.083(4) -0.009(3) 0.008(3) -0.004(3)
C72 0.059(4) 0.142(6) 0.148(6) -0.052(5) 0.034(4) -0.010(4)
C73 0.145(6) 0.137(6) 0.069(4) 0.009(4) -0.013(4) -0.015(5)
C71 0.068(4) 0.189(7) 0.086(4) 0.014(4) 0.011(3) -0.032(4)
O16 0.065(5) 0.146(12) 0.044(4) -0.004(6) 0.011(3) 0.007(7)
C77 0.048(6) 0.076(9) 0.089(13) -0.009(8) -0.003(6) -0.007(7)
C78 0.089(14) 0.11(2) 0.056(7) -0.043(10) 0.009(7) 0.000(11)
N12 0.060(6) 0.076(6) 0.047(5) -0.009(4) 0.019(4) -0.002(4)
C76 0.056(8) 0.131(18) 0.059(8) -0.003(9) 0.007(6) -0.009(9)
C75 0.062(7) 0.147(12) 0.061(6) -0.012(7) 0.019(5) -0.018(7)
O16A 0.078(8) 0.133(12) 0.075(6) -0.021(8) 0.032(5) -0.010(8)
C75A 0.046(7) 0.094(9) 0.061(7) -0.009(6) 0.010(5) -0.014(6)
C76A 0.050(9) 0.19(3) 0.085(15) -0.011(14) 0.023(9) -0.041(11)
N12A 0.046(6) 0.116(8) 0.051(6) -0.006(5) 0.009(4) -0.009(5)
C78A 0.086(12) 0.066(10) 0.055(7) -0.001(7) 0.017(7) 0.018(9)
C77A 0.045(7) 0.15(3) 0.105(17) -0.006(12) 0.014(8) -0.010(10)
O14 0.056(6) 0.083(6) 0.051(4) 0.015(3) 0.002(3) 0.002(4)
O11 0.051(8) 0.035(6) 0.189(14) 0.035(7) 0.004(8) 0.011(6)
O18 0.125(10) 0.108(11) 0.082(8) -0.017(7) -0.009(6) -0.009(8)
O11A 0.073(4) 0.053(3) 0.096(4) -0.013(3) -0.006(3) -0.005(3)
N14A 0.085(4) 0.100(4) 0.089(3) -0.031(3) 0.036(3) -0.038(3)
O17A 0.351(8) 0.106(4) 0.211(6) -0.030(4) 0.068(5) -0.048(5)
O18A 0.097(5) 0.127(6) 0.191(7) -0.043(5) -0.010(5) -0.007(4)
C68 0.081(9) 0.095(8) 0.086(8) -0.008(6) 0.012(6) 0.007(6)
C69 0.112(12) 0.094(12) 0.040(5) -0.004(5) -0.025(6) 0.007(7)
N10 0.075(5) 0.072(5) 0.054(4) 0.003(4) 0.002(4) 0.006(4)
C74 0.088(9) 0.064(9) 0.138(12) -0.015(8) 0.030(8) 0.008(6)
C67 0.055(5) 0.067(6) 0.051(4) 0.002(4) -0.005(4) -0.012(4)
O14A 0.082(13) 0.061(8) 0.050(7) 0.002(7) -0.017(8) -0.007(10)
C67A 0.049(8) 0.066(10) 0.047(7) -0.007(7) -0.003(6) 0.019(6)
C68A 0.114(18) 0.081(15) 0.083(12) -0.025(11) 0.019(12) 0.025(12)
N10A 0.043(6) 0.049(6) 0.056(6) 0.003(5) 0.007(5) 0.007(5)
C69A 0.057(10) 0.078(15) 0.061(7) 0.008(9) 0.015(7) 0.015(10)
C74A 0.051(10) 0.068(11) 0.055(9) -0.011(9) 0.002(8) 0.012(8)
O19 0.083(5) 0.128(6) 0.123(6) -0.011(5) 0.019(4) -0.048(4)

loop_
_atom_type_symbol
_atom_type_description
_atom_type_scat_dispersion_real
_atom_type_scat_dispersion_imag
_atom_type_scat_source
C C 0.0033 0.0016 'International Tables Vol C Tables 4.2.6.8 and 6.1.1.4'
H H 0.0000 0.0000 'International Tables Vol C Tables 4.2.6.8 and 6.1.1.4'
B B 0.0013 0.0007 'International Tables Vol C Tables 4.2.6.8 and 6.1.1.4'
F F 0.0171 0.0103 'International Tables Vol C Tables 4.2.6.8 and 6.1.1.4'
N N 0.0061 0.0033 'International Tables Vol C Tables 4.2.6.8 and 6.1.1.4'
O O 0.0106 0.0060 'International Tables Vol C Tables 4.2.6.8 and 6.1.1.4'
Zn Zn 0.2839 1.4301 'International Tables Vol C Tables 4.2.6.8 and 6.1.1.4'

loop_
_geom_angle_atom_site_label_1
_geom_angle_atom_site_label_2
_geom_angle_atom_site_label_3
_geom_angle
_geom_angle_site_symmetry_1
_geom_angle_site_symmetry_3
_geom_angle_publ_flag
N2 Zn1 N3 111.04(11) 1_455 4_566 ?
N2 Zn1 O1 151.78(10) 1_455 . ?
N2 Zn1 O2 93.12(10) 1_455 . ?
N2 Zn1 O7 88.92(9) 1_455 . ?
N2 Zn1 O8 88.58(10) 1_455 . ?
N3 Zn1 O1 97.17(10) 4_566 . ?
N3 Zn1 O2 155.27(10) 4_566 . ?
N3 Zn1 O7 86.86(10) 4_566 . ?
N3 Zn1 O8 90.62(10) 4_566 . ?
O1 Zn1 O2 58.83(9) . . ?
O7 Zn1 O1 93.01(9) . . ?
O7 Zn1 O2 88.49(9) . . ?
O8 Zn1 O1 90.93(10) . . ?
O8 Zn1 O2 95.30(9) . . ?
O8 Zn1 O7 175.56(11) . . ?
N5 Zn2 N9 111.51(11) 1_455 1_456 ?
N5 Zn2 O4 91.78(10) 1_455 . ?
N5 Zn2 O9 88.38(10) 1_455 . ?
N5 Zn2 O12 93.21(13) 1_455 . ?
N9 Zn2 O4 154.54(10) 1_456 . ?
O3 Zn2 N5 150.06(11) . 1_455 ?
O3 Zn2 N9 98.36(10) . 1_456 ?
O3 Zn2 O4 58.49(9) . . ?
O3 Zn2 O9 92.95(10) . . ?
O3 Zn2 O12 91.38(13) . . ?
O9 Zn2 N9 83.93(10) . 1_456 ?
O9 Zn2 O4 86.72(10) . . ?
O12 Zn2 N9 84.83(14) . 1_456 ?
O12 Zn2 O4 104.67(14) . . ?
O12 Zn2 O9 168.43(13) . . ?
N6 Zn3 O5 98.00(11) . . ?
N6 Zn3 O6 155.64(10) . . ?
N6 Zn3 O10 85.22(10) . . ?
N6 Zn3 O11 101.7(4) . . ?
N8 Zn3 N6 107.27(11) 1_455 . ?
N8 Zn3 O5 154.32(11) 1_455 . ?
N8 Zn3 O6 95.04(10) 1_455 . ?
N8 Zn3 O10 86.89(11) 1_455 . ?
N8 Zn3 O11 76.5(3) 1_455 . ?
O5 Zn3 O6 59.28(10) . . ?
O5 Zn3 O10 90.80(11) . . ?
O10 Zn3 O6 86.38(10) . . ?
O11 Zn3 O5 103.1(3) . . ?
O11 Zn3 O6 92.7(4) . . ?
O11 Zn3 O10 163.3(3) . . ?
O11A Zn3 N6 91.66(17) . . ?
O11A Zn3 O5 76.64(19) . . ?
O11A Zn3 O6 91.22(18) . . ?
O11A Zn3 O10 166.53(17) . . ?
F1 B1 F2 115.5(5) . . ?
F1 B1 F3 111.3(6) . . ?
F1 B1 F4 105.7(5) . . ?
F2 B1 F3 111.9(5) . . ?
F2 B1 F4 105.1(6) . . ?
F3 B1 F4 106.5(5) . . ?
O1 C1 C2 120.0(3) . . ?
O1 C1 O2 120.4(3) . . ?
O2 C1 C2 119.6(3) . . ?
C3 C2 C1 121.1(3) . . ?
C7 C2 C1 120.7(3) . . ?
C7 C2 C3 118.2(3) . . ?
C2 C3 H3 119.3 . . ?
C2 C3 C4 121.4(3) . . ?
C4 C3 H3 119.3 . . ?
C3 C4 H4 119.6 . . ?
C3 C4 C5 120.8(3) . . ?
C5 C4 H4 119.6 . . ?
C4 C5 C8 122.5(3) . . ?
C6 C5 C4 117.6(3) . . ?
C6 C5 C8 119.9(3) . . ?
C5 C6 H6 119.2 . . ?
C5 C6 C7 121.6(3) . . ?
C7 C6 H6 119.2 . . ?
C2 C7 C6 120.4(3) . . ?
C2 C7 H7 119.8 . . ?
C6 C7 H7 119.8 . . ?
C9 C8 C5 121.7(3) . . ?
C12 C8 C5 120.8(3) . . ?
C12 C8 C9 117.5(3) . . ?
C8 C9 H9 120.3 . . ?
C8 C9 C10 119.5(3) . . ?
C10 C9 H9 120.3 . . ?
C9 C10 C13 122.2(3) . . ?
N1 C10 C9 122.6(3) . . ?
N1 C10 C13 115.2(3) . . ?
C12 C11 C18 121.7(3) . . ?
N1 C11 C12 122.5(3) . . ?
N1 C11 C18 115.8(3) . . ?
C8 C12 H12 119.9 . . ?
C11 C12 C8 120.3(3) . . ?
C11 C12 H12 119.9 . . ?
C14 C13 C10 123.6(3) . . ?
C17 C13 C10 120.8(3) . . ?
C17 C13 C14 115.6(3) . . ?
C13 C14 H14 119.7 . . ?
C15 C14 C13 120.5(3) . . ?
C15 C14 H14 119.7 . . ?
C14 C15 H15 118.5 . . ?
N2 C15 C14 123.0(3) . . ?
N2 C15 H15 118.5 . . ?
C17 C16 H16 117.6 . . ?
N2 C16 H16 117.6 . . ?
N2 C16 C17 124.8(3) . . ?
C13 C17 H17 123(3) . . ?
C16 C17 C13 120.0(3) . . ?
C16 C17 H17 117(3) . . ?
C19 C18 C11 120.9(3) . . ?
C22 C18 C11 122.3(3) . . ?
C22 C18 C19 116.8(3) . . ?
C18 C19 H19 119.9 . . ?
C18 C19 C20 120.3(3) . . ?
C20 C19 H19 119.9 . . ?
C19 C20 H20 122.4(19) . . ?
N3 C20 C19 122.8(3) . . ?
N3 C20 H20 114.7(19) . . ?
C22 C21 H21 118.6 . . ?
N3 C21 H21 118.6 . . ?
N3 C21 C22 122.8(3) . . ?
C18 C22 C21 120.2(3) . . ?
C18 C22 H22 119.9 . . ?
C21 C22 H22 119.9 . . ?
O3 C23 C24 119.0(3) . . ?
O4 C23 C24 120.7(3) . . ?
O4 C23 O3 120.3(3) . . ?
C25 C24 C23 121.2(3) . . ?
C25 C24 C29 119.2(3) . . ?
C29 C24 C23 119.6(3) . . ?
C24 C25 H25 119.5 . . ?
C26 C25 C24 121.1(3) . . ?
C26 C25 H25 119.5 . . ?
C25 C26 H26 119.7 . . ?
C25 C26 C27 120.6(3) . . ?
C27 C26 H26 119.7 . . ?
C26 C27 C30 121.5(3) . . ?
C28 C27 C26 117.7(3) . . ?
C28 C27 C30 120.7(3) . . ?
C27 C28 H28 118.7(19) . . ?
C29 C28 C27 121.6(3) . . ?
C29 C28 H28 119.6(19) . . ?
C24 C29 C28 119.8(3) . . ?
C24 C29 H29 120.1 . . ?
C28 C29 H29 120.1 . . ?
C31 C30 C27 122.4(3) . . ?
C34 C30 C27 120.3(3) . . ?
C34 C30 C31 117.2(3) . . ?
C30 C31 H31 120.1 . . ?
C32 C31 C30 119.7(3) . . ?
C32 C31 H31 120.1 . . ?
C31 C32 C35 122.6(3) . . ?
N4 C32 C31 122.8(3) . . ?
N4 C32 C35 114.5(3) . . ?
C34 C33 C40 121.7(3) . . ?
N4 C33 C34 122.6(3) . . ?
N4 C33 C40 115.7(3) . . ?
C30 C34 H34 120.0 . . ?
C33 C34 C30 120.0(3) . . ?
C33 C34 H34 120.0 . . ?
C36 C35 C32 123.1(3) . . ?
C36 C35 C39 116.6(3) . . ?
C39 C35 C32 120.3(3) . . ?
C35 C36 H36 120.2 . . ?
C35 C36 C37 119.6(3) . . ?
C37 C36 H36 120.2 . . ?
C36 C37 H37 114(2) . . ?
N5 C37 C36 124.7(3) . . ?
N5 C37 H37 121(2) . . ?
C39 C38 H38 115(2) . . ?
N5 C38 C39 123.9(4) . . ?
N5 C38 H38 120(2) . . ?
C35 C39 H39 120.0 . . ?
C38 C39 C35 120.0(4) . . ?
C38 C39 H39 120.0 . . ?
C41 C40 C33 122.0(3) . . ?
C44 C40 C33 120.7(3) . . ?
C44 C40 C41 117.3(3) . . ?
C40 C41 H41 119(2) . . ?
C42 C41 C40 119.6(3) . . ?
C42 C41 H41 121(2) . . ?
C41 C42 H42 118.5 . . ?
N6 C42 C41 123.0(3) . . ?
N6 C42 H42 118.5 . . ?
C44 C43 H43 118.1 . . ?
N6 C43 H43 118.1 . . ?
N6 C43 C44 123.8(3) . . ?
C40 C44 H44 120.3 . . ?
C43 C44 C40 119.3(3) . . ?
C43 C44 H44 120.3 . . ?
O5 C45 C46 118.5(3) . . ?
O6 C45 C46 121.3(3) . . ?
O6 C45 O5 120.2(3) . . ?
C47 C46 C45 121.5(3) . . ?
C47 C46 C51 118.4(3) . . ?
C51 C46 C45 120.1(3) . . ?
C46 C47 H47 118.9 . . ?
C46 C47 C48 122.1(3) . . ?
C48 C47 H47 118.9 . . ?
C47 C48 H48 120.1 . . ?
C47 C48 C49 119.9(3) . . ?
C49 C48 H48 120.1 . . ?
C48 C49 C52 121.3(3) . . ?
C50 C49 C48 117.3(3) . . ?
C50 C49 C52 121.4(3) . . ?
C49 C50 H50 119.0 . . ?
C49 C50 C51 122.1(3) . . ?
C51 C50 H50 119.0 . . ?
C46 C51 C50 120.2(3) . . ?
C46 C51 H51 119.9 . . ?
C50 C51 H51 119.9 . . ?
C53 C52 C49 122.5(3) . . ?
C53 C52 C56 116.9(3) . . ?
C56 C52 C49 120.5(3) . . ?
C52 C53 H53 119.8 . . ?
C52 C53 C54 120.3(3) . . ?
C54 C53 H53 119.8 . . ?
C53 C54 C57 122.6(3) . . ?
N7 C54 C53 122.3(3) . . ?
N7 C54 C57 115.1(3) . . ?
C56 C55 C62 120.6(3) . . ?
N7 C55 C56 123.2(3) . . ?
N7 C55 C62 116.2(3) . . ?
C52 C56 H56 120.1 . . ?
C55 C56 C52 119.8(3) . . ?
C55 C56 H56 120.1 . . ?
C58 C57 C54 123.5(3) . . ?
C58 C57 C61 115.6(3) . . ?
C61 C57 C54 120.9(3) . . ?
C57 C58 H58 120.1 . . ?
C59 C58 C57 119.9(3) . . ?
C59 C58 H58 120.1 . . ?
C58 C59 H59 117.9 . . ?
N8 C59 C58 124.2(3) . . ?
N8 C59 H59 117.9 . . ?
C61 C60 H60 118.0 . . ?
N8 C60 H60 118.0 . . ?
N8 C60 C61 124.0(3) . . ?
C57 C61 H61 119.7 . . ?
C60 C61 C57 120.5(3) . . ?
C60 C61 H61 119.7 . . ?
C63 C62 C55 120.5(3) . . ?
C66 C62 C55 121.4(3) . . ?
C66 C62 C63 118.2(3) . . ?
C62 C63 H63 120.5 . . ?
C64 C63 C62 118.9(3) . . ?
C64 C63 H63 120.5 . . ?
C63 C64 H64 118.3 . . ?
N9 C64 C63 123.5(3) . . ?
N9 C64 H64 118.3 . . ?
C66 C65 H65 117(2) . . ?
N9 C65 C66 123.5(3) . . ?
N9 C65 H65 120(2) . . ?
C62 C66 C65 119.0(3) . . ?
C62 C66 H66 120(2) . . ?
C65 C66 H66 121(2) . . ?
C10 N1 C11 117.7(3) . . ?
C15 N2 Zn1 122.3(2) . 1_655 ?
C16 N2 Zn1 121.6(2) . 1_655 ?
C16 N2 C15 116.1(3) . . ?
C20 N3 Zn1 120.8(2) . 4_665 ?
C21 N3 Zn1 122.1(2) . 4_665 ?
C21 N3 C20 117.2(3) . . ?
C32 N4 C33 117.5(3) . . ?
C37 N5 Zn2 122.3(2) . 1_655 ?
C37 N5 C38 115.1(3) . . ?
C38 N5 Zn2 122.5(2) . 1_655 ?
C42 N6 Zn3 124.4(2) . . ?
C43 N6 Zn3 118.7(2) . . ?
C43 N6 C42 116.9(3) . . ?
C55 N7 C54 117.5(3) . . ?
C59 N8 Zn3 123.8(2) . 1_655 ?
C59 N8 C60 115.7(3) . . ?
C60 N8 Zn3 120.4(2) . 1_655 ?
C64 N9 Zn2 118.5(2) . 1_654 ?
C65 N9 Zn2 124.6(2) . 1_654 ?
C65 N9 C64 116.9(3) . . ?
C1 O1 Zn1 95.1(2) . . ?
C1 O2 Zn1 85.58(19) . . ?
C23 O3 Zn2 96.8(2) . . ?
C23 O4 Zn2 84.3(2) . . ?
C45 O5 Zn3 92.8(2) . . ?
C45 O6 Zn3 87.6(2) . . ?
Zn1 O7 H7A 125.2 . . ?
Zn1 O7 H7B 124.2 . . ?
H7A O7 H7B 104.4 . . ?
Zn1 O8 H8A 115.6 . . ?
Zn1 O8 H8B 115.5 . . ?
H8A O8 H8B 104.6 . . ?
Zn2 O9 H9A 122.9 . . ?
Zn2 O9 H9B 123.0 . . ?
H9A O9 H9B 104.6 . . ?
Zn3 O10 H10A 113.6 . . ?
Zn3 O10 H10B 113.8 . . ?
H10A O10 H10B 100.1 . . ?
N24 O12 Zn2 126.1(4) . . ?
O12 N24 O13 131.7(6) . . ?
O22 N24 O12 119.5(8) . . ?
O22 N24 O13 108.0(7) . . ?
C70 N11 C72 117.3(5) . . ?
C70 N11 C73 124.5(6) . . ?
C72 N11 C73 118.2(5) . . ?
O15 C70 N11 120.7(6) . . ?
O15 C70 C71 121.0(5) . . ?
N11 C70 C71 118.2(6) . . ?
N11 C72 H72A 109.5 . . ?
N11 C72 H72B 109.5 . . ?
N11 C72 H72C 109.5 . . ?
H72A C72 H72B 109.5 . . ?
H72A C72 H72C 109.5 . . ?
H72B C72 H72C 109.5 . . ?
N11 C73 H73A 109.5 . . ?
N11 C73 H73B 109.5 . . ?
N11 C73 H73C 109.5 . . ?
H73A C73 H73B 109.5 . . ?
H73A C73 H73C 109.5 . . ?
H73B C73 H73C 109.5 . . ?
C70 C71 H71A 109.5 . . ?
C70 C71 H71B 109.5 . . ?
C70 C71 H71C 109.5 . . ?
H71A C71 H71B 109.5 . . ?
H71A C71 H71C 109.5 . . ?
H71B C71 H71C 109.5 . . ?
H77A C77 H77B 109.5 . . ?
H77A C77 H77C 109.5 . . ?
H77B C77 H77C 109.5 . . ?
N12 C77 H77A 109.5 . . ?
N12 C77 H77B 109.5 . . ?
N12 C77 H77C 109.5 . . ?
H78A C78 H78B 109.5 . . ?
H78A C78 H78C 109.5 . . ?
H78B C78 H78C 109.5 . . ?
N12 C78 H78A 109.5 . . ?
N12 C78 H78B 109.5 . . ?
N12 C78 H78C 109.5 . . ?
C77 N12 C78 128.7(19) . . ?
C75 N12 C77 116.5(18) . . ?
C75 N12 C78 114.4(17) . . ?
H76A C76 H76B 109.5 . . ?
H76A C76 H76C 109.5 . . ?
H76B C76 H76C 109.5 . . ?
C75 C76 H76A 109.5 . . ?
C75 C76 H76B 109.5 . . ?
C75 C76 H76C 109.5 . . ?
O16 C75 C76 119.2(15) . . ?
N12 C75 O16 119.4(17) . . ?
N12 C75 C76 118.8(16) . . ?
O16A C75A C76A 123.2(19) . . ?
O16A C75A N12A 115.0(16) . . ?
N12A C75A C76A 119.8(18) . . ?
C75A N12A C78A 115.4(17) . . ?
C75A N12A C77A 117.5(17) . . ?
C77A N12A C78A 127(2) . . ?
N12A C78A H78D 109.5 . . ?
N12A C78A H78E 109.5 . . ?
N12A C78A H78F 109.5 . . ?
H78D C78A H78E 109.5 . . ?
H78D C78A H78F 109.5 . . ?
H78E C78A H78F 109.5 . . ?
N12A C77A H77D 109.5 . . ?
N12A C77A H77E 109.5 . . ?
N12A C77A H77F 109.5 . . ?
H77D C77A H77E 109.5 . . ?
H77D C77A H77F 109.5 . . ?
H77E C77A H77F 109.5 . . ?
N14A O11 Zn3 134.3(12) . . ?
N14A O11A Zn3 133.1(6) . . ?
O11 N14A O18 116.4(11) . . ?
O11A N14A O17A 141.0(8) . . ?
O11A N14A O18A 123.6(9) . . ?
O18A N14A O17A 94.0(6) . . ?
N14A O17A O18A 42.4(4) . . ?
N14A O18A O17A 43.5(4) . . ?
H68A C68 H68B 109.5 . . ?
H68A C68 H68C 109.5 . . ?
H68B C68 H68C 109.5 . . ?
C67 C68 H68A 109.5 . . ?
C67 C68 H68B 109.5 . . ?
C67 C68 H68C 109.5 . . ?
H69A C69 H69B 109.5 . . ?
H69A C69 H69C 109.5 . . ?
H69B C69 H69C 109.5 . . ?
N10 C69 H69A 109.5 . . ?
N10 C69 H69B 109.5 . . ?
N10 C69 H69C 109.5 . . ?
C74 N10 C69 129.7(12) . . ?
C67 N10 C69 114.0(10) . . ?
C67 N10 C74 116.3(13) . . ?
N10 C74 H74A 109.5 . . ?
N10 C74 H74B 109.5 . . ?
N10 C74 H74C 109.5 . . ?
H74A C74 H74B 109.5 . . ?
H74A C74 H74C 109.5 . . ?
H74B C74 H74C 109.5 . . ?
O14 C67 C68 115.2(13) . . ?
O14 C67 N10 126.7(13) . . ?
N10 C67 C68 117.9(12) . . ?
O14A C67A C68A 117(2) . . ?
O14A C67A N10A 123(2) . . ?
N10A C67A C68A 120(2) . . ?
C67A C68A H68D 109.5 . . ?
C67A C68A H68E 109.5 . . ?
C67A C68A H68F 109.5 . . ?
H68D C68A H68E 109.5 . . ?
H68D C68A H68F 109.5 . . ?
H68E C68A H68F 109.5 . . ?
C67A N10A C69A 101.3(16) . . ?
C67A N10A C74A 124.0(18) . . ?
C74A N10A C69A 134.3(16) . . ?
N10A C69A H69D 109.5 . . ?
N10A C69A H69E 109.5 . . ?
N10A C69A H69F 109.5 . . ?
H69D C69A H69E 109.5 . . ?
H69D C69A H69F 109.5 . . ?
H69E C69A H69F 109.5 . . ?
N10A C74A H74D 109.5 . . ?
N10A C74A H74E 109.5 . . ?
N10A C74A H74F 109.5 . . ?
H74D C74A H74E 109.5 . . ?
H74D C74A H74F 109.5 . . ?
H74E C74A H74F 109.5 . . ?
H19A O19 H19B 104.5 . . ?

loop_
_geom_bond_atom_site_label_1
_geom_bond_atom_site_label_2
_geom_bond_distance
_geom_bond_site_symmetry_2
_geom_bond_publ_flag
Zn1 N2 2.087(3) 1_455 ?
Zn1 N3 2.088(3) 4_566 ?
Zn1 O1 2.131(3) . ?
Zn1 O2 2.322(3) . ?
Zn1 O7 2.1083(19) . ?
Zn1 O8 2.1067(19) . ?
Zn2 N5 2.098(3) 1_455 ?
Zn2 N9 2.126(3) 1_456 ?
Zn2 O3 2.077(3) . ?
Zn2 O4 2.357(3) . ?
Zn2 O9 2.1189(19) . ?
Zn2 O12 2.098(4) . ?
Zn3 N6 2.092(3) . ?
Zn3 N8 2.088(3) 1_455 ?
Zn3 O5 2.142(3) . ?
Zn3 O6 2.264(3) . ?
Zn3 O10 2.204(3) . ?
Zn3 O11 2.111(13) . ?
Zn3 O11A 2.062(6) . ?
B1 F1 1.314(7) . ?
B1 F2 1.325(7) . ?
B1 F3 1.343(8) . ?
B1 F4 1.441(9) . ?
C1 C2 1.491(5) . ?
C1 O1 1.247(4) . ?
C1 O2 1.280(4) . ?
C2 C3 1.382(5) . ?
C2 C7 1.376(5) . ?
C3 H3 0.9300 . ?
C3 C4 1.383(5) . ?
C4 H4 0.9300 . ?
C4 C5 1.385(5) . ?
C5 C6 1.384(5) . ?
C5 C8 1.498(5) . ?
C6 H6 0.9300 . ?
C6 C7 1.391(5) . ?
C7 H7 0.9300 . ?
C8 C9 1.389(4) . ?
C8 C12 1.381(4) . ?
C9 H9 0.9300 . ?
C9 C10 1.390(4) . ?
C10 C13 1.478(4) . ?
C10 N1 1.341(4) . ?
C11 C12 1.377(5) . ?
C11 C18 1.483(4) . ?
C11 N1 1.346(4) . ?
C12 H12 0.9300 . ?
C13 C14 1.396(4) . ?
C13 C17 1.383(5) . ?
C14 H14 0.9300 . ?
C14 C15 1.377(4) . ?
C15 H15 0.9300 . ?
C15 N2 1.337(4) . ?
C16 H16 0.9300 . ?
C16 C17 1.363(5) . ?
C16 N2 1.328(4) . ?
C17 H17 0.82(4) . ?
C18 C19 1.377(5) . ?
C18 C22 1.369(5) . ?
C19 H19 0.9300 . ?
C19 C20 1.382(5) . ?
C20 N3 1.336(4) . ?
C20 H20 0.96(3) . ?
C21 H21 0.9300 . ?
C21 C22 1.390(5) . ?
C21 N3 1.328(5) . ?
C22 H22 0.9300 . ?
C23 C24 1.506(4) . ?
C23 O3 1.263(4) . ?
C23 O4 1.249(4) . ?
C24 C25 1.380(5) . ?
C24 C29 1.382(5) . ?
C25 H25 0.9300 . ?
C25 C26 1.378(5) . ?
C26 H26 0.9300 . ?
C26 C27 1.395(4) . ?
C27 C28 1.389(5) . ?
C27 C30 1.493(4) . ?
C28 C29 1.386(5) . ?
C28 H28 0.99(3) . ?
C29 H29 0.9300 . ?
C30 C31 1.391(4) . ?
C30 C34 1.386(4) . ?
C31 H31 0.9300 . ?
C31 C32 1.385(4) . ?
C32 C35 1.494(4) . ?
C32 N4 1.343(4) . ?
C33 C34 1.385(4) . ?
C33 C40 1.488(4) . ?
C33 N4 1.348(4) . ?
C34 H34 0.9300 . ?
C35 C36 1.365(5) . ?
C35 C39 1.382(5) . ?
C36 H36 0.9300 . ?
C36 C37 1.378(5) . ?
C37 H37 0.98(4) . ?
C37 N5 1.327(5) . ?
C38 C39 1.371(5) . ?
C38 N5 1.337(5) . ?
C38 H38 0.98(4) . ?
C39 H39 0.9300 . ?
C40 C41 1.386(5) . ?
C40 C44 1.382(5) . ?
C41 C42 1.381(5) . ?
C41 H41 0.93(3) . ?
C42 H42 0.9300 . ?
C42 N6 1.334(4) . ?
C43 H43 0.9300 . ?
C43 C44 1.373(4) . ?
C43 N6 1.334(4) . ?
C44 H44 0.9300 . ?
C45 C46 1.505(5) . ?
C45 O5 1.265(4) . ?
C45 O6 1.251(4) . ?
C46 C47 1.360(5) . ?
C46 C51 1.373(5) . ?
C47 H47 0.9300 . ?
C47 C48 1.384(5) . ?
C48 H48 0.9300 . ?
C48 C49 1.394(5) . ?
C49 C50 1.377(4) . ?
C49 C52 1.492(4) . ?
C50 H50 0.9300 . ?
C50 C51 1.380(5) . ?
C51 H51 0.9300 . ?
C52 C53 1.390(4) . ?
C52 C56 1.392(4) . ?
C53 H53 0.9300 . ?
C53 C54 1.393(4) . ?
C54 C57 1.480(4) . ?
C54 N7 1.346(4) . ?
C55 C56 1.387(4) . ?
C55 C62 1.494(4) . ?
C55 N7 1.343(4) . ?
C56 H56 0.9300 . ?
C57 C58 1.384(5) . ?
C57 C61 1.387(5) . ?
C58 H58 0.9300 . ?
C58 C59 1.373(5) . ?
C59 H59 0.9300 . ?
C59 N8 1.324(4) . ?
C60 H60 0.9300 . ?
C60 C61 1.358(5) . ?
C60 N8 1.334(4) . ?
C61 H61 0.9300 . ?
C62 C63 1.380(5) . ?
C62 C66 1.379(5) . ?
C63 H63 0.9300 . ?
C63 C64 1.379(4) . ?
C64 H64 0.9300 . ?
C64 N9 1.341(4) . ?
C65 C66 1.386(5) . ?
C65 N9 1.328(4) . ?
C65 H65 0.90(3) . ?
C66 H66 0.92(3) . ?
O7 H7A 0.8512 . ?
O7 H7B 0.8520 . ?
O8 H8A 0.8500 . ?
O8 H8B 0.8501 . ?
O9 H9A 0.8495 . ?
O9 H9B 0.8494 . ?
O10 H10A 0.9350 . ?
O10 H10B 0.9354 . ?
O12 N24 1.168(6) . ?
O13 N24 1.200(6) . ?
N24 O22 1.049(8) . ?
O15 C70 1.239(6) . ?
N11 C70 1.309(7) . ?
N11 C72 1.473(7) . ?
N11 C73 1.485(7) . ?
C70 C71 1.505(8) . ?
C72 H72A 0.9600 . ?
C72 H72B 0.9600 . ?
C72 H72C 0.9600 . ?
C73 H73A 0.9600 . ?
C73 H73B 0.9600 . ?
C73 H73C 0.9600 . ?
C71 H71A 0.9600 . ?
C71 H71B 0.9600 . ?
C71 H71C 0.9600 . ?
O16 C75 1.27(2) . ?
C77 H77A 0.9600 . ?
C77 H77B 0.9600 . ?
C77 H77C 0.9600 . ?
C77 N12 1.42(3) . ?
C78 H78A 0.9600 . ?
C78 H78B 0.9600 . ?
C78 H78C 0.9600 . ?
C78 N12 1.50(3) . ?
N12 C75 1.26(2) . ?
C76 H76A 0.9600 . ?
C76 H76B 0.9600 . ?
C76 H76C 0.9600 . ?
C76 C75 1.54(3) . ?
O16A C75A 1.31(2) . ?
C75A C76A 1.58(3) . ?
C75A N12A 1.39(2) . ?
N12A C78A 1.60(3) . ?
N12A C77A 1.44(3) . ?
C78A H78D 0.9600 . ?
C78A H78E 0.9600 . ?
C78A H78F 0.9600 . ?
C77A H77D 0.9600 . ?
C77A H77E 0.9600 . ?
C77A H77F 0.9600 . ?
O14 C67 1.230(16) . ?
O11 N14A 1.080(10) . ?
O18 N14A 1.427(12) . ?
O11A N14A 1.149(7) . ?
N14A O17A 1.237(8) . ?
N14A O18A 1.211(8) . ?
O17A O18A 1.791(11) . ?
C68 H68A 0.9600 . ?
C68 H68B 0.9600 . ?
C68 H68C 0.9600 . ?
C68 C67 1.46(2) . ?
C69 H69A 0.9600 . ?
C69 H69B 0.9600 . ?
C69 H69C 0.9600 . ?
C69 N10 1.602(15) . ?
N10 C74 1.41(2) . ?
N10 C67 1.338(11) . ?
C74 H74A 0.9600 . ?
C74 H74B 0.9600 . ?
C74 H74C 0.9600 . ?
O14A C67A 1.23(3) . ?
C67A C68A 1.52(4) . ?
C67A N10A 1.33(2) . ?
C68A H68D 0.9600 . ?
C68A H68E 0.9600 . ?
C68A H68F 0.9600 . ?
N10A C69A 1.63(3) . ?
N10A C74A 1.48(3) . ?
C69A H69D 0.9600 . ?
C69A H69E 0.9600 . ?
C69A H69F 0.9600 . ?
C74A H74D 0.9600 . ?
C74A H74E 0.9600 . ?
C74A H74F 0.9600 . ?
O19 H19A 0.8496 . ?
O19 H19B 0.8499 . ?

loop_
_geom_torsion_atom_site_label_1
_geom_torsion_atom_site_label_2
_geom_torsion_atom_site_label_3
_geom_torsion_atom_site_label_4
_geom_torsion
_geom_torsion_site_symmetry_1
_geom_torsion_site_symmetry_2
_geom_torsion_site_symmetry_3
_geom_torsion_site_symmetry_4
_geom_torsion_publ_flag
Zn2 O12 N24 O13 -161.1(6) . . . . ?
Zn2 O12 N24 O22 30.0(11) . . . . ?
Zn3 O11 N14A O18 12.3(18) . . . . ?
Zn3 O11A N14A O17A 167.2(8) . . . . ?
Zn3 O11A N14A O18A 4.4(11) . . . . ?
C1 C2 C3 C4 -178.8(4) . . . . ?
C1 C2 C7 C6 177.9(4) . . . . ?
C2 C1 O1 Zn1 -179.5(3) . . . . ?
C2 C1 O2 Zn1 179.6(3) . . . . ?
C2 C3 C4 C5 0.3(7) . . . . ?
C3 C2 C7 C6 -2.7(6) . . . . ?
C3 C4 C5 C6 -1.6(6) . . . . ?
C3 C4 C5 C8 -179.4(4) . . . . ?
C4 C5 C6 C7 0.7(6) . . . . ?
C4 C5 C8 C9 -9.2(5) . . . . ?
C4 C5 C8 C12 170.6(4) . . . . ?
C5 C6 C7 C2 1.5(6) . . . . ?
C5 C8 C9 C10 179.4(3) . . . . ?
C5 C8 C12 C11 -179.7(3) . . . . ?
C6 C5 C8 C9 173.0(3) . . . . ?
C6 C5 C8 C12 -7.2(5) . . . . ?
C7 C2 C3 C4 1.9(6) . . . . ?
C8 C5 C6 C7 178.6(4) . . . . ?
C8 C9 C10 C13 -178.2(3) . . . . ?
C8 C9 C10 N1 0.6(5) . . . . ?
C9 C8 C12 C11 0.1(5) . . . . ?
C9 C10 C13 C14 14.4(5) . . . . ?
C9 C10 C13 C17 -167.7(3) . . . . ?
C9 C10 N1 C11 -0.4(5) . . . . ?
C10 C13 C14 C15 178.8(3) . . . . ?
C10 C13 C17 C16 179.1(3) . . . . ?
C11 C18 C19 C20 -178.3(4) . . . . ?
C11 C18 C22 C21 -179.6(3) . . . . ?
C12 C8 C9 C10 -0.4(5) . . . . ?
C12 C11 C18 C19 155.8(4) . . . . ?
C12 C11 C18 C22 -23.7(5) . . . . ?
C12 C11 N1 C10 0.1(5) . . . . ?
C13 C10 N1 C11 178.5(3) . . . . ?
C13 C14 C15 N2 2.1(6) . . . . ?
C14 C13 C17 C16 -2.7(5) . . . . ?
C14 C15 N2 Zn1 174.1(3) . . . 1_655 ?
C14 C15 N2 C16 -2.7(5) . . . . ?
C17 C13 C14 C15 0.7(5) . . . . ?
C17 C16 N2 Zn1 -176.3(3) . . . 1_655 ?
C17 C16 N2 C15 0.5(5) . . . . ?
C18 C11 C12 C8 -179.7(3) . . . . ?
C18 C11 N1 C10 179.9(3) . . . . ?
C18 C19 C20 N3 -2.1(7) . . . . ?
C19 C18 C22 C21 0.9(6) . . . . ?
C19 C20 N3 Zn1 -179.0(3) . . . 4_665 ?
C19 C20 N3 C21 0.7(6) . . . . ?
C22 C18 C19 C20 1.2(6) . . . . ?
C22 C21 N3 Zn1 -178.8(3) . . . 4_665 ?
C22 C21 N3 C20 1.6(6) . . . . ?
C23 C24 C25 C26 179.3(3) . . . . ?
C23 C24 C29 C28 -178.7(3) . . . . ?
C24 C23 O3 Zn2 178.8(3) . . . . ?
C24 C23 O4 Zn2 -179.0(3) . . . . ?
C24 C25 C26 C27 -0.2(6) . . . . ?
C25 C24 C29 C28 0.8(5) . . . . ?
C25 C26 C27 C28 -0.1(5) . . . . ?
C25 C26 C27 C30 178.6(3) . . . . ?
C26 C27 C28 C29 0.7(6) . . . . ?
C26 C27 C30 C31 17.8(5) . . . . ?
C26 C27 C30 C34 -162.7(3) . . . . ?
C27 C28 C29 C24 -1.1(6) . . . . ?
C27 C30 C31 C32 178.4(3) . . . . ?
C27 C30 C34 C33 -176.6(3) . . . . ?
C28 C27 C30 C31 -163.4(3) . . . . ?
C28 C27 C30 C34 16.0(5) . . . . ?
C29 C24 C25 C26 -0.2(5) . . . . ?
C30 C27 C28 C29 -178.0(3) . . . . ?
C30 C31 C32 C35 176.8(3) . . . . ?
C30 C31 C32 N4 -2.1(5) . . . . ?
C31 C30 C34 C33 2.9(5) . . . . ?
C31 C32 C35 C36 -15.6(6) . . . . ?
C31 C32 C35 C39 165.6(4) . . . . ?
C31 C32 N4 C33 3.3(5) . . . . ?
C32 C35 C36 C37 -177.5(4) . . . . ?
C32 C35 C39 C38 176.8(4) . . . . ?
C33 C40 C41 C42 179.0(3) . . . . ?
C33 C40 C44 C43 178.8(3) . . . . ?
C34 C30 C31 C32 -1.1(5) . . . . ?
C34 C33 C40 C41 32.4(5) . . . . ?
C34 C33 C40 C44 -147.9(4) . . . . ?
C34 C33 N4 C32 -1.4(5) . . . . ?
C35 C32 N4 C33 -175.7(3) . . . . ?
C35 C36 C37 N5 0.4(7) . . . . ?
C36 C35 C39 C38 -2.1(7) . . . . ?
C36 C37 N5 Zn2 179.9(3) . . . 1_655 ?
C36 C37 N5 C38 -1.3(7) . . . . ?
C39 C35 C36 C37 1.3(6) . . . . ?
C39 C38 N5 Zn2 179.2(4) . . . 1_655 ?
C39 C38 N5 C37 0.5(7) . . . . ?
C40 C33 C34 C30 175.6(3) . . . . ?
C40 C33 N4 C32 -178.9(3) . . . . ?
C40 C41 C42 N6 3.0(6) . . . . ?
C41 C40 C44 C43 -1.5(6) . . . . ?
C41 C42 N6 Zn3 178.1(3) . . . . ?
C41 C42 N6 C43 -2.7(5) . . . . ?
C44 C40 C41 C42 -0.8(6) . . . . ?
C44 C43 N6 Zn3 179.5(3) . . . . ?
C44 C43 N6 C42 0.3(6) . . . . ?
C45 C46 C47 C48 179.9(4) . . . . ?
C45 C46 C51 C50 178.6(4) . . . . ?
C46 C45 O5 Zn3 -175.6(3) . . . . ?
C46 C45 O6 Zn3 175.8(3) . . . . ?
C46 C47 C48 C49 1.5(7) . . . . ?
C47 C46 C51 C50 0.5(6) . . . . ?
C47 C48 C49 C50 0.6(6) . . . . ?
C47 C48 C49 C52 -178.6(4) . . . . ?
C48 C49 C50 C51 -2.2(6) . . . . ?
C48 C49 C52 C53 -6.0(5) . . . . ?
C48 C49 C52 C56 170.6(4) . . . . ?
C49 C50 C51 C46 1.7(7) . . . . ?
C49 C52 C53 C54 176.0(3) . . . . ?
C49 C52 C56 C55 -175.8(3) . . . . ?
C50 C49 C52 C53 174.8(4) . . . . ?
C50 C49 C52 C56 -8.6(5) . . . . ?
C51 C46 C47 C48 -2.0(6) . . . . ?
C52 C49 C50 C51 177.0(4) . . . . ?
C52 C53 C54 C57 -179.0(3) . . . . ?
C52 C53 C54 N7 -0.8(5) . . . . ?
C53 C52 C56 C55 1.0(5) . . . . ?
C53 C54 C57 C58 17.0(6) . . . . ?
C53 C54 C57 C61 -164.0(4) . . . . ?
C53 C54 N7 C55 1.9(5) . . . . ?
C54 C57 C58 C59 177.7(4) . . . . ?
C54 C57 C61 C60 -179.9(4) . . . . ?
C55 C62 C63 C64 177.5(3) . . . . ?
C55 C62 C66 C65 -180.0(3) . . . . ?
C56 C52 C53 C54 -0.7(5) . . . . ?
C56 C55 C62 C63 -140.3(4) . . . . ?
C56 C55 C62 C66 39.6(5) . . . . ?
C56 C55 N7 C54 -1.6(5) . . . . ?
C57 C54 N7 C55 -179.8(3) . . . . ?
C57 C58 C59 N8 2.2(7) . . . . ?
C58 C57 C61 C60 -0.9(7) . . . . ?
C58 C59 N8 Zn3 176.8(3) . . . 1_655 ?
C58 C59 N8 C60 -0.7(7) . . . . ?
C61 C57 C58 C59 -1.3(6) . . . . ?
C61 C60 N8 Zn3 -179.2(4) . . . 1_655 ?
C61 C60 N8 C59 -1.7(7) . . . . ?
C62 C55 C56 C52 177.5(3) . . . . ?
C62 C55 N7 C54 -179.1(3) . . . . ?
C62 C63 C64 N9 2.2(6) . . . . ?
C63 C62 C66 C65 0.0(6) . . . . ?
C63 C64 N9 Zn2 -179.3(3) . . . 1_654 ?
C63 C64 N9 C65 0.6(5) . . . . ?
C66 C62 C63 C64 -2.4(5) . . . . ?
C66 C65 N9 Zn2 176.7(3) . . . 1_654 ?
C66 C65 N9 C64 -3.3(6) . . . . ?
N1 C10 C13 C14 -164.6(3) . . . . ?
N1 C10 C13 C17 13.4(5) . . . . ?
N1 C11 C12 C8 0.1(5) . . . . ?
N1 C11 C18 C19 -24.0(5) . . . . ?
N1 C11 C18 C22 156.5(3) . . . . ?
N2 C16 C17 C13 2.3(6) . . . . ?
N3 C21 C22 C18 -2.4(6) . . . . ?
N4 C32 C35 C36 163.4(4) . . . . ?
N4 C32 C35 C39 -15.4(5) . . . . ?
N4 C33 C34 C30 -1.7(6) . . . . ?
N4 C33 C40 C41 -150.1(4) . . . . ?
N4 C33 C40 C44 29.6(5) . . . . ?
N5 C38 C39 C35 1.3(8) . . . . ?
N6 C43 C44 C40 1.8(6) . . . . ?
N7 C54 C57 C58 -161.3(4) . . . . ?
N7 C54 C57 C61 17.7(5) . . . . ?
N7 C55 C56 C52 0.1(6) . . . . ?
N7 C55 C62 C63 37.2(5) . . . . ?
N7 C55 C62 C66 -142.8(4) . . . . ?
N8 C60 C61 C57 2.5(8) . . . . ?
N9 C65 C66 C62 3.0(6) . . . . ?
O1 C1 C2 C3 8.0(5) . . . . ?
O1 C1 C2 C7 -172.7(3) . . . . ?
O1 C1 O2 Zn1 -1.1(3) . . . . ?
O2 C1 C2 C3 -172.8(3) . . . . ?
O2 C1 C2 C7 6.5(5) . . . . ?
O2 C1 O1 Zn1 1.2(3) . . . . ?
O3 C23 C24 C25 -15.0(5) . . . . ?
O3 C23 C24 C29 164.5(3) . . . . ?
O3 C23 O4 Zn2 1.7(3) . . . . ?
O4 C23 C24 C25 165.7(3) . . . . ?
O4 C23 C24 C29 -14.9(5) . . . . ?
O4 C23 O3 Zn2 -1.9(4) . . . . ?
O5 C45 C46 C47 0.1(6) . . . . ?
O5 C45 C46 C51 -178.0(4) . . . . ?
O5 C45 O6 Zn3 -4.0(4) . . . . ?
O6 C45 C46 C47 -179.8(4) . . . . ?
O6 C45 C46 C51 2.2(6) . . . . ?
O6 C45 O5 Zn3 4.2(4) . . . . ?
C72 N11 C70 O15 0.1(8) . . . . ?
C72 N11 C70 C71 179.7(5) . . . . ?
C73 N11 C70 O15 -179.9(6) . . . . ?
C73 N11 C70 C71 -0.3(9) . . . . ?
C77 N12 C75 O16 9(2) . . . . ?
C77 N12 C75 C76 170.8(17) . . . . ?
C78 N12 C75 O16 -177.7(17) . . . . ?
C78 N12 C75 C76 -16(2) . . . . ?
O16A C75A N12A C78A -174.5(17) . . . . ?
O16A C75A N12A C77A 2(2) . . . . ?
C76A C75A N12A C78A -10(3) . . . . ?
C76A C75A N12A C77A 166(2) . . . . ?
O11A N14A O17A O18A -165.7(13) . . . . ?
O11A N14A O18A O17A 169.3(9) . . . . ?
C69 N10 C67 O14 -173.8(13) . . . . ?
C69 N10 C67 C68 0.6(16) . . . . ?
C74 N10 C67 O14 9.2(17) . . . . ?
C74 N10 C67 C68 -176.5(14) . . . . ?
O14A C67A N10A C69A -167(2) . . . . ?
O14A C67A N10A C74A 19(3) . . . . ?
C68A C67A N10A C69A 10(3) . . . . ?
C68A C67A N10A C74A -164(2) . . . . ?
